data_2106567
loop_
_publ_author_name
'Morimoto, N.'
'Nakajima, Y.'
'Syono, Y.'
'Akimoto, S.'
'Matsui, Y.'

_publ_section_title
;
 Crystal structures of pyroxene-type Zn Si O3 and Zn Mg Si2 O6
;
_journal_name_full 'Acta Crystallographica B (24,1968-38,1982)'
_journal_page_first 1041
_journal_page_last 1049
_journal_volume 31
_journal_year 1975
_chemical_formula_sum 'Mg O6 Si2 Zn'
_chemical_name_systematic 'Zn Mg Si2 O6'
_space_group_IT_number 61
_symmetry_space_group_name_Hall '-P 2ac 2ab'
_symmetry_space_group_name_H-M 'P b c a'
_cell_angle_alpha 90
_cell_angle_beta 90
_cell_angle_gamma 90
_cell_formula_units_Z 8
_cell_length_a 18.201
_cell_length_b 8.916
_cell_length_c 5.209
_cell_volume 845.317
_citation_journal_id_ASTM ACBCAR
_cod_data_source_file Morimoto_ACBCAR_1975_1951.cif
_cod_data_source_block Mg1O6Si2Zn1
_cod_original_cell_volume 845.3172
_cod_original_formula_sum 'Mg1 O6 Si2 Zn1'
_cod_database_code 2106567

loop_
_symmetry_equiv_pos_as_xyz
x,y,z
-x+1/2,-y,z+1/2
x+1/2,-y+1/2,-z
-x,y+1/2,-z+1/2
-x,-y,-z
x-1/2,y,-z-1/2
-x-1/2,y-1/2,z
x,-y-1/2,z-1/2

loop_
_atom_site_label
_atom_site_type_symbol
_atom_site_fract_x
_atom_site_fract_y
_atom_site_fract_z
_atom_site_occupancy
_atom_site_U_iso_or_equiv
O3 O-2 0.304 0.267 0.336 1 0.0
Mg2 Mg+2 0.3757 0.4964 0.3769 0.36 0.0
O4 O-2 0.5633 0.337 0.792 1 0.0
O5 O-2 0.4329 0.482 0.696 1 0.0
O1 O-2 0.1847 0.338 0.049 1 0.0
Si1 Si+4 0.2731 0.3397 0.0652 1 0.0
O2 O-2 0.3104 0.504 0.067 1 0.0
Si2 Si+4 0.4731 0.1638 0.29 1 0.0
Mg1 Mg+2 0.1245 0.3491 0.3798 0.64 0.0
Zn1 Zn+2 0.1245 0.3491 0.3798 0.36 0.0
Zn2 Zn+2 0.3757 0.4964 0.3769 0.64 0.0
O6 O-2 0.4483 0.202 0.594 1 0.0
